data_4024930
loop_
_publ_author_name
'Chuan-Cheng Liao'
'Jia-Liang Zhu'

_publ_section_title
;
Investigation on Lewis Acid Mediated Diels-Alder Reactions of
2-Phosphono-2-alkenoates. Application to Total Synthesis of
(\+-)-\a-Alasken-8-one via Reductive Alkylation of Resulting Adduct
;
_journal_name_full 'Journal of Organic Chemistry'
_journal_page_first 7873
_journal_page_last 7884
_journal_paper_doi 10.1021/jo9017292
_journal_volume 74
_journal_year 2009
_chemical_formula_moiety 'C18 H22 N2 O6'
_chemical_formula_sum 'C18 H22 N2 O6'
_chemical_formula_weight 362.38
_space_group_IT_number 14
_symmetry_cell_setting monoclinic
_symmetry_Int_Tables_number 14
_symmetry_space_group_name_Hall '-P 2ybc'
_symmetry_space_group_name_H-M 'P 1 21/c 1'
_atom_sites_solution_hydrogens geom
_atom_sites_solution_primary direct
_atom_sites_solution_secondary difmap
_audit_creation_method SHELXL-97
_cell_angle_alpha 90.00
_cell_angle_beta 90.619(5)
_cell_angle_gamma 90.00
_cell_formula_units_Z 4
_cell_length_a 15.063(4)
_cell_length_b 16.800(4)
_cell_length_c 7.1328(18)
_cell_measurement_reflns_used 3726
_cell_measurement_temperature 297(2)
_cell_measurement_theta_max 25.702
_cell_measurement_theta_min 2.418
_cell_volume 1804.9(8)
_computing_cell_refinement 'Bruker SMART'
_computing_data_collection 'Bruker SMART'
_computing_data_reduction 'Bruker SHELXTL'
_computing_molecular_graphics 'Bruker SHELXTL'
_computing_publication_material 'Bruker SHELXTL'
_computing_structure_refinement 'SHELXL-97 (Sheldrick, 1997)'
_computing_structure_solution 'SHELXS-97 (Sheldrick, 1990)'
_diffrn_ambient_temperature 297(2)
_diffrn_measured_fraction_theta_full 0.993
_diffrn_measured_fraction_theta_max 0.993
_diffrn_measurement_device_type 'CCD area detector'
_diffrn_measurement_method 'phi and omega scans'
_diffrn_radiation_monochromator graphite
_diffrn_radiation_probe x-ray
_diffrn_radiation_type MoK\a
_diffrn_radiation_wavelength 0.71073
_diffrn_reflns_av_R_equivalents 0.0740
_diffrn_reflns_av_sigmaI/netI 0.0379
_diffrn_reflns_limit_h_max 18
_diffrn_reflns_limit_h_min -18
_diffrn_reflns_limit_k_max 20
_diffrn_reflns_limit_k_min -17
_diffrn_reflns_limit_l_max 8
_diffrn_reflns_limit_l_min -6
_diffrn_reflns_number 10038
_diffrn_reflns_theta_full 26.09
_diffrn_reflns_theta_max 26.09
_diffrn_reflns_theta_min 1.82
_diffrn_source 'fine-focus sealed tube'
_exptl_absorpt_coefficient_mu 0.101
_exptl_absorpt_correction_T_max 0.9900
_exptl_absorpt_correction_T_min 0.9282
_exptl_absorpt_correction_type empirical
_exptl_absorpt_process_details empirical
_exptl_crystal_colour colorless
_exptl_crystal_density_diffrn 1.334
_exptl_crystal_density_method 'not measured'
_exptl_crystal_description parallelepiped
_exptl_crystal_F_000 768
_exptl_crystal_size_max 0.75
_exptl_crystal_size_mid 0.23
_exptl_crystal_size_min 0.10
_refine_diff_density_max 0.218
_refine_diff_density_min -0.228
_refine_diff_density_rms 0.046
_refine_ls_extinction_method none
_refine_ls_goodness_of_fit_ref 1.166
_refine_ls_hydrogen_treatment constr
_refine_ls_matrix_type full
_refine_ls_number_parameters 235
_refine_ls_number_reflns 3565
_refine_ls_number_restraints 0
_refine_ls_restrained_S_all 1.166
_refine_ls_R_factor_all 0.0786
_refine_ls_R_factor_gt 0.0564
_refine_ls_shift/su_max 0.000
_refine_ls_shift/su_mean 0.000
_refine_ls_structure_factor_coef Fsqd
_refine_ls_weighting_details 'calc w=1/[\s^2^(Fo^2^)+(0.0900P)^2^+0.0000P] where P=(Fo^2^+2Fc^2^)/3'
_refine_ls_weighting_scheme calc
_refine_ls_wR_factor_gt 0.1591
_refine_ls_wR_factor_ref 0.1759
_reflns_number_gt 2449
_reflns_number_total 3565
_reflns_threshold_expression >2sigma(I)
_cod_data_source_file jo9017292_si_002_4.cif
_cod_data_source_block 17
_cod_depositor_comments
;
The following automatic conversions were performed:

'_refine_ls_hydrogen_treatment' value 'constro' was replaced with the
value 'constr' as specified in the replacement file
'src/cod-tools/trunk/data/replacement-values/replacement_values.lst'.

Automatic conversion script
Id: cif_fix_values 5376 2017-05-30 11:51:03Z andrius 
;
_cod_original_sg_symbol_H-M 'P 21/c'
_cod_database_code 4024930

loop_
_symmetry_equiv_pos_as_xyz
'x, y, z'
'-x, y+1/2, -z+1/2'
'-x, -y, -z'
'x, -y-1/2, z-1/2'

loop_
_atom_site_label
_atom_site_type_symbol
_atom_site_fract_x
_atom_site_fract_y
_atom_site_fract_z
_atom_site_U_iso_or_equiv
_atom_site_adp_type
_atom_site_occupancy
_atom_site_symmetry_multiplicity
_atom_site_calc_flag
_atom_site_refinement_flags
_atom_site_disorder_assembly
_atom_site_disorder_group
O1 O 0.69339(10) 0.75840(9) 0.0306(2) 0.0685(5) Uani 1 1 d . . .
O2 O 0.59665(12) 0.82929(10) 0.1731(3) 0.0874(6) Uani 1 1 d . . .
O3 O 0.33770(14) 0.70329(16) 0.4303(4) 0.1245(9) Uani 1 1 d . . .
O4 O 0.32513(11) 0.57616(15) 0.4173(3) 0.0969(7) Uani 1 1 d . . .
O5 O 0.57273(10) 0.41018(10) 0.1977(3) 0.0781(5) Uani 1 1 d . . .
O6 O 0.69791(8) 0.47444(8) 0.1292(2) 0.0550(4) Uani 1 1 d . . .
N1 N 0.62661(11) 0.76560(11) 0.1239(3) 0.0575(5) Uani 1 1 d . . .
N2 N 0.36514(13) 0.63780(18) 0.3897(3) 0.0777(6) Uani 1 1 d . . .
C1 C 0.61942(12) 0.61970(12) 0.1507(3) 0.0489(5) Uani 1 1 d . . .
H1A H 0.6760 0.6165 0.1002 0.059 Uiso 1 1 calc R . .
C2 C 0.57907(12) 0.69316(13) 0.1767(3) 0.0513(5) Uani 1 1 d . . .
C3 C 0.49573(13) 0.70085(15) 0.2546(3) 0.0584(5) Uani 1 1 d . . .
H3A H 0.4698 0.7504 0.2734 0.070 Uiso 1 1 calc R . .
C4 C 0.45355(12) 0.63180(15) 0.3025(3) 0.0588(6) Uani 1 1 d . . .
C5 C 0.48967(12) 0.55764(15) 0.2768(3) 0.0593(6) Uani 1 1 d . . .
H5A H 0.4582 0.5122 0.3096 0.071 Uiso 1 1 calc R . .
C6 C 0.57432(11) 0.55157(13) 0.2009(3) 0.0504(5) Uani 1 1 d . . .
C7 C 0.61387(12) 0.47054(13) 0.1763(3) 0.0530(5) Uani 1 1 d . . .
C8 C 0.74350(13) 0.39924(11) 0.1016(3) 0.0551(5) Uani 1 1 d . . .
H8A H 0.7142 0.3697 0.0018 0.066 Uiso 1 1 calc R . .
H8B H 0.7404 0.3678 0.2154 0.066 Uiso 1 1 calc R . .
C9 C 0.84026(13) 0.41262(11) 0.0515(3) 0.0504(5) Uani 1 1 d . . .
C10 C 0.89959(13) 0.43490(10) 0.2197(3) 0.0522(5) Uani 1 1 d . . .
H10A H 0.9601 0.4389 0.1713 0.063 Uiso 1 1 calc R . .
C11 C 0.87703(13) 0.51644(11) 0.2961(3) 0.0504(5) Uani 1 1 d . . .
H11A H 0.8218 0.5127 0.3642 0.060 Uiso 1 1 calc R . .
H11B H 0.9230 0.5321 0.3848 0.060 Uiso 1 1 calc R . .
C12 C 0.86772(11) 0.58012(10) 0.1510(3) 0.0446(5) Uani 1 1 d . . .
C13 C 0.85470(11) 0.56267(10) -0.0291(3) 0.0456(5) Uani 1 1 d . . .
C14 C 0.84914(14) 0.47782(11) -0.0979(3) 0.0533(5) Uani 1 1 d . . .
H14A H 0.9019 0.4668 -0.1700 0.064 Uiso 1 1 calc R . .
H14B H 0.7986 0.4737 -0.1829 0.064 Uiso 1 1 calc R . .
C15 C 0.87022(18) 0.33315(12) -0.0336(4) 0.0791(8) Uani 1 1 d . . .
H15A H 0.8327 0.3202 -0.1388 0.119 Uiso 1 1 calc R . .
H15B H 0.8661 0.2919 0.0592 0.119 Uiso 1 1 calc R . .
H15C H 0.9306 0.3377 -0.0742 0.119 Uiso 1 1 calc R . .
C16 C 0.90349(16) 0.37328(13) 0.3768(4) 0.0744(7) Uani 1 1 d . . .
H16A H 0.9417 0.3922 0.4758 0.112 Uiso 1 1 calc R . .
H16B H 0.9263 0.3241 0.3288 0.112 Uiso 1 1 calc R . .
H16C H 0.8449 0.3648 0.4248 0.112 Uiso 1 1 calc R . .
C17 C 0.87245(15) 0.66339(11) 0.2291(4) 0.0653(6) Uani 1 1 d . . .
H17A H 0.8666 0.7011 0.1286 0.098 Uiso 1 1 calc R . .
H17B H 0.9285 0.6710 0.2918 0.098 Uiso 1 1 calc R . .
H17C H 0.8253 0.6711 0.3166 0.098 Uiso 1 1 calc R . .
C18 C 0.84425(16) 0.62310(13) -0.1825(3) 0.0708(7) Uani 1 1 d . . .
H18A H 0.8485 0.6756 -0.1303 0.106 Uiso 1 1 calc R . .
H18B H 0.7873 0.6166 -0.2424 0.106 Uiso 1 1 calc R . .
H18C H 0.8902 0.6158 -0.2731 0.106 Uiso 1 1 calc R . .

loop_
_atom_site_aniso_label
_atom_site_aniso_U_11
_atom_site_aniso_U_22
_atom_site_aniso_U_33
_atom_site_aniso_U_23
_atom_site_aniso_U_13
_atom_site_aniso_U_12
O1 0.0647(9) 0.0675(10) 0.0736(11) 0.0074(8) 0.0174(8) 0.0043(7)
O2 0.0895(12) 0.0634(10) 0.1096(16) 0.0028(10) 0.0231(11) 0.0255(9)
O3 0.0855(13) 0.1257(18) 0.164(2) 0.0252(17) 0.0641(14) 0.0419(14)
O4 0.0533(9) 0.147(2) 0.0912(13) -0.0158(13) 0.0173(9) -0.0200(11)
O5 0.0563(8) 0.0673(10) 0.1110(14) 0.0069(10) 0.0094(8) -0.0204(8)
O6 0.0462(7) 0.0444(7) 0.0748(10) -0.0022(7) 0.0126(6) -0.0055(6)
N1 0.0568(10) 0.0607(11) 0.0550(10) 0.0062(9) 0.0020(8) 0.0117(9)
N2 0.0481(11) 0.1202(19) 0.0651(13) 0.0073(13) 0.0122(9) 0.0067(13)
C1 0.0406(9) 0.0628(12) 0.0434(11) 0.0016(9) 0.0037(7) 0.0023(9)
C2 0.0461(10) 0.0660(12) 0.0419(11) 0.0019(10) 0.0003(8) 0.0083(9)
C3 0.0493(10) 0.0796(14) 0.0463(11) 0.0000(11) -0.0002(8) 0.0144(11)
C4 0.0376(10) 0.0928(16) 0.0461(12) 0.0033(11) 0.0027(8) 0.0093(10)
C5 0.0406(10) 0.0885(16) 0.0489(12) 0.0073(11) -0.0008(8) -0.0075(10)
C6 0.0408(9) 0.0663(12) 0.0440(11) 0.0013(10) -0.0001(8) -0.0018(8)
C7 0.0437(9) 0.0622(12) 0.0531(12) 0.0050(10) 0.0001(8) -0.0121(9)
C8 0.0583(11) 0.0371(10) 0.0701(14) -0.0021(10) 0.0070(10) -0.0070(8)
C9 0.0594(11) 0.0310(9) 0.0610(13) -0.0048(9) 0.0145(9) -0.0005(8)
C10 0.0514(10) 0.0384(10) 0.0670(14) 0.0086(9) 0.0117(9) 0.0007(8)
C11 0.0530(10) 0.0452(11) 0.0530(12) -0.0003(9) 0.0002(8) -0.0020(8)
C12 0.0438(9) 0.0322(9) 0.0578(13) -0.0025(8) 0.0060(8) -0.0014(7)
C13 0.0474(9) 0.0352(9) 0.0546(12) 0.0050(8) 0.0117(8) 0.0013(7)
C14 0.0627(11) 0.0452(11) 0.0524(12) -0.0057(9) 0.0127(9) -0.0046(9)
C15 0.1009(18) 0.0403(12) 0.097(2) -0.0142(12) 0.0294(15) 0.0015(11)
C16 0.0743(15) 0.0563(13) 0.0926(19) 0.0273(13) 0.0010(13) 0.0006(11)
C17 0.0703(13) 0.0398(11) 0.0860(17) -0.0145(11) 0.0040(12) 0.0010(10)
C18 0.0852(16) 0.0572(13) 0.0702(16) 0.0201(12) 0.0128(12) 0.0090(11)

loop_
_atom_type_symbol
_atom_type_description
_atom_type_scat_dispersion_real
_atom_type_scat_dispersion_imag
_atom_type_scat_source
C C 0.0033 0.0016 'International Tables Vol C Tables 4.2.6.8 and 6.1.1.4'
H H 0.0000 0.0000 'International Tables Vol C Tables 4.2.6.8 and 6.1.1.4'
N N 0.0061 0.0033 'International Tables Vol C Tables 4.2.6.8 and 6.1.1.4'
O O 0.0106 0.0060 'International Tables Vol C Tables 4.2.6.8 and 6.1.1.4'

loop_
_geom_angle_atom_site_label_1
_geom_angle_atom_site_label_2
_geom_angle_atom_site_label_3
_geom_angle
_geom_angle_site_symmetry_1
_geom_angle_site_symmetry_3
_geom_angle_publ_flag
C7 O6 C8 116.71(15) . . ?
O1 N1 O2 123.84(19) . . ?
O1 N1 C2 117.87(17) . . ?
O2 N1 C2 118.27(17) . . ?
O3 N2 O4 124.3(2) . . ?
O3 N2 C4 118.3(3) . . ?
O4 N2 C4 117.4(2) . . ?
C6 C1 C2 119.00(18) . . ?
C6 C1 H1A 120.5 . . ?
C2 C1 H1A 120.5 . . ?
C3 C2 C1 122.5(2) . . ?
C3 C2 N1 118.31(19) . . ?
C1 C2 N1 119.23(16) . . ?
C4 C3 C2 116.5(2) . . ?
C4 C3 H3A 121.7 . . ?
C2 C3 H3A 121.7 . . ?
C3 C4 C5 123.41(18) . . ?
C3 C4 N2 118.0(2) . . ?
C5 C4 N2 118.5(2) . . ?
C4 C5 C6 118.9(2) . . ?
C4 C5 H5A 120.5 . . ?
C6 C5 H5A 120.5 . . ?
C1 C6 C5 119.7(2) . . ?
C1 C6 C7 121.75(16) . . ?
C5 C6 C7 118.59(19) . . ?
O5 C7 O6 125.1(2) . . ?
O5 C7 C6 123.18(18) . . ?
O6 C7 C6 111.72(16) . . ?
O6 C8 C9 111.05(14) . . ?
O6 C8 H8A 109.4 . . ?
C9 C8 H8A 109.4 . . ?
O6 C8 H8B 109.4 . . ?
C9 C8 H8B 109.4 . . ?
H8A C8 H8B 108.0 . . ?
C14 C9 C15 108.55(18) . . ?
C14 C9 C8 111.07(17) . . ?
C15 C9 C8 104.52(17) . . ?
C14 C9 C10 108.31(15) . . ?
C15 C9 C10 110.46(18) . . ?
C8 C9 C10 113.79(17) . . ?
C11 C10 C16 110.88(19) . . ?
C11 C10 C9 111.77(16) . . ?
C16 C10 C9 115.23(17) . . ?
C11 C10 H10A 106.1 . . ?
C16 C10 H10A 106.1 . . ?
C9 C10 H10A 106.1 . . ?
C12 C11 C10 114.73(17) . . ?
C12 C11 H11A 108.6 . . ?
C10 C11 H11A 108.6 . . ?
C12 C11 H11B 108.6 . . ?
C10 C11 H11B 108.6 . . ?
H11A C11 H11B 107.6 . . ?
C13 C12 C11 121.53(16) . . ?
C13 C12 C17 124.57(18) . . ?
C11 C12 C17 113.89(18) . . ?
C12 C13 C14 121.92(17) . . ?
C12 C13 C18 124.66(18) . . ?
C14 C13 C18 113.42(18) . . ?
C13 C14 C9 116.98(17) . . ?
C13 C14 H14A 108.1 . . ?
C9 C14 H14A 108.1 . . ?
C13 C14 H14B 108.1 . . ?
C9 C14 H14B 108.1 . . ?
H14A C14 H14B 107.3 . . ?
C9 C15 H15A 109.5 . . ?
C9 C15 H15B 109.5 . . ?
H15A C15 H15B 109.5 . . ?
C9 C15 H15C 109.5 . . ?
H15A C15 H15C 109.5 . . ?
H15B C15 H15C 109.5 . . ?
C10 C16 H16A 109.5 . . ?
C10 C16 H16B 109.5 . . ?
H16A C16 H16B 109.5 . . ?
C10 C16 H16C 109.5 . . ?
H16A C16 H16C 109.5 . . ?
H16B C16 H16C 109.5 . . ?
C12 C17 H17A 109.5 . . ?
C12 C17 H17B 109.5 . . ?
H17A C17 H17B 109.5 . . ?
C12 C17 H17C 109.5 . . ?
H17A C17 H17C 109.5 . . ?
H17B C17 H17C 109.5 . . ?
C13 C18 H18A 109.5 . . ?
C13 C18 H18B 109.5 . . ?
H18A C18 H18B 109.5 . . ?
C13 C18 H18C 109.5 . . ?
H18A C18 H18C 109.5 . . ?
H18B C18 H18C 109.5 . . ?

loop_
_geom_bond_atom_site_label_1
_geom_bond_atom_site_label_2
_geom_bond_distance
_geom_bond_site_symmetry_2
_geom_bond_publ_flag
O1 N1 1.218(2) . ?
O2 N1 1.215(2) . ?
O3 N2 1.211(3) . ?
O4 N2 1.215(3) . ?
O5 C7 1.199(2) . ?
O6 C7 1.315(2) . ?
O6 C8 1.452(2) . ?
N1 C2 1.463(3) . ?
N2 C4 1.479(3) . ?
C1 C6 1.380(3) . ?
C1 C2 1.389(3) . ?
C1 H1A 0.9300 . ?
C2 C3 1.384(3) . ?
C3 C4 1.368(3) . ?
C3 H3A 0.9300 . ?
C4 C5 1.373(3) . ?
C5 C6 1.395(3) . ?
C5 H5A 0.9300 . ?
C6 C7 1.497(3) . ?
C8 C9 1.521(3) . ?
C8 H8A 0.9700 . ?
C8 H8B 0.9700 . ?
C9 C14 1.535(3) . ?
C9 C15 1.536(3) . ?
C9 C10 1.535(3) . ?
C10 C11 1.514(3) . ?
C10 C16 1.527(3) . ?
C10 H10A 0.9800 . ?
C11 C12 1.494(3) . ?
C11 H11A 0.9700 . ?
C11 H11B 0.9700 . ?
C12 C13 1.330(3) . ?
C12 C17 1.507(3) . ?
C13 C14 1.509(3) . ?
C13 C18 1.500(3) . ?
C14 H14A 0.9700 . ?
C14 H14B 0.9700 . ?
C15 H15A 0.9600 . ?
C15 H15B 0.9600 . ?
C15 H15C 0.9600 . ?
C16 H16A 0.9600 . ?
C16 H16B 0.9600 . ?
C16 H16C 0.9600 . ?
C17 H17A 0.9600 . ?
C17 H17B 0.9600 . ?
C17 H17C 0.9600 . ?
C18 H18A 0.9600 . ?
C18 H18B 0.9600 . ?
C18 H18C 0.9600 . ?
